data_7221969
loop_
_publ_author_name
'Chadar, Dattatray'
'Rao, Soniya S.'
'Gejji, Shridhar P.'
'Ugale, Bharat Pandurangrao'
'Nagaraja, C. M.'
'Nikalje, Milind D.'
'Salunke-Gawali, Sunita'

_publ_section_title
;
 Regioselective Synthesis of Vitamin K3 Based Dihydrobenzophenazine
 Derivative: Their Novel Crystal Structure and DFT Studies
;
_journal_name_full 'RSC Adv.'
_journal_paper_doi 10.1039/C5RA13169C
_journal_year 2015
_chemical_formula_moiety 'C94 H86 N20 O18 Zn4'
_chemical_formula_sum 'C94 H86 N20 O18 Zn4'
_chemical_formula_weight 2045.31
_chemical_name_systematic
;
 ?
;
_space_group_IT_number 2
_symmetry_cell_setting triclinic
_symmetry_space_group_name_Hall '-P 1'
_symmetry_space_group_name_H-M 'P -1'
_atom_sites_solution_hydrogens geom
_atom_sites_solution_primary direct
_atom_sites_solution_secondary difmap
_audit_block_doi 10.5517/cc11nr6n
_audit_creation_method SHELXL-97
_audit_update_record
;
2013-11-22 deposited with the CCDC.
2015-09-01 downloaded from the CCDC.
;
_cell_angle_alpha 81.1120(10)
_cell_angle_beta 87.7110(10)
_cell_angle_gamma 84.5360(10)
_cell_formula_units_Z 2
_cell_length_a 10.7575(4)
_cell_length_b 15.3180(6)
_cell_length_c 29.3906(13)
_cell_measurement_temperature 293(2)
_cell_measurement_theta_max 28.4
_cell_measurement_theta_min 2.2
_cell_volume 4761.6(3)
_computing_cell_refinement 'APEX2 (Bruker, 2010); SAINT (Bruker, 2009)'
_computing_data_collection 'APEX2 (Bruker, 2010)'
_computing_data_reduction 'SAINT (Bruker, 2009);XPREP(Sheldrick,2008)'
_computing_structure_refinement 'SHELXL-97 (Sheldrick, 1997)'
_computing_structure_solution 'SHELXS-97 (Sheldrick, 2008)'
_diffrn_ambient_temperature 293(2)
_diffrn_measured_fraction_theta_full 0.996
_diffrn_measured_fraction_theta_max 0.996
_diffrn_radiation_monochromator graphite
_diffrn_radiation_source 'fine-focus sealed tube'
_diffrn_radiation_type MoK\a
_diffrn_radiation_wavelength 0.71073
_diffrn_reflns_av_R_equivalents 0.0793
_diffrn_reflns_av_sigmaI/netI 0.0689
_diffrn_reflns_limit_h_max 14
_diffrn_reflns_limit_h_min -14
_diffrn_reflns_limit_k_max 20
_diffrn_reflns_limit_k_min -20
_diffrn_reflns_limit_l_max 39
_diffrn_reflns_limit_l_min -39
_diffrn_reflns_number 135441
_diffrn_reflns_theta_full 28.42
_diffrn_reflns_theta_max 28.42
_diffrn_reflns_theta_min 2.23
_exptl_absorpt_coefficient_mu 1.073
_exptl_absorpt_correction_T_max 0.7448
_exptl_absorpt_correction_T_min 0.6669
_exptl_absorpt_correction_type empirical
_exptl_absorpt_process_details sadabs
_exptl_crystal_colour colourless
_exptl_crystal_density_diffrn 1.427
_exptl_crystal_density_method 'not measured'
_exptl_crystal_description block
_exptl_crystal_F_000 2108
_exptl_crystal_size_max 0.36
_exptl_crystal_size_mid 0.30
_exptl_crystal_size_min 0.28
_refine_diff_density_max 1.323
_refine_diff_density_min -0.536
_refine_diff_density_rms 0.147
_refine_ls_extinction_method none
_refine_ls_goodness_of_fit_ref 1.064
_refine_ls_hydrogen_treatment mixed
_refine_ls_matrix_type full
_refine_ls_number_parameters 1242
_refine_ls_number_reflns 23865
_refine_ls_number_restraints 0
_refine_ls_restrained_S_all 1.064
_refine_ls_R_factor_all 0.1001
_refine_ls_R_factor_gt 0.0525
_refine_ls_shift/su_max 0.002
_refine_ls_shift/su_mean 0.000
_refine_ls_structure_factor_coef Fsqd
_refine_ls_weighting_details 'calc w=1/[\s^2^(Fo^2^)+(0.0563P)^2^+3.2314P] where P=(Fo^2^+2Fc^2^)/3'
_refine_ls_weighting_scheme calc
_refine_ls_wR_factor_gt 0.1147
_refine_ls_wR_factor_ref 0.1337
_reflns_number_gt 15835
_reflns_number_total 23865
_reflns_threshold_expression >2sigma(I)
_cod_data_source_file c5ra13169c2.cif
_cod_data_source_block 4bpdh
_cod_depositor_comments
;
The following automatic conversions were performed:

'_symmetry_cell_setting' value 'Triclinic' changed to 'triclinic'
according to
/usr/data/users/saulius/crontab/automatic-downloads/rss-feeds/RSC/lib/dictionaries/cif_core.dic
dictionary named 'cif_core.dic' version 2.4.2 from 2011-04-26.

Automatic conversion script
Id: cif_fix_values 3271 2015-04-21 07:52:19Z andrius 
;
_cod_original_sg_symbol_H-M P-1
_cod_database_code 7221969

loop_
_symmetry_equiv_pos_as_xyz
'x, y, z'
'-x, -y, -z'

loop_
_atom_site_label
_atom_site_type_symbol
_atom_site_fract_x
_atom_site_fract_y
_atom_site_fract_z
_atom_site_U_iso_or_equiv
_atom_site_adp_type
_atom_site_occupancy
_atom_site_symmetry_multiplicity
_atom_site_calc_flag
_atom_site_refinement_flags
Zn1 Zn 0.27361(3) 0.64965(2) 0.691799(12) 0.01594(9) Uani 1 1 d .
Zn4 Zn 0.30113(3) 0.87076(2) 0.179057(12) 0.01609(9) Uani 1 1 d .
Zn3 Zn 0.20491(3) 1.14310(2) 0.190246(12) 0.01651(9) Uani 1 1 d .
Zn2 Zn 0.23574(3) 0.39167(2) 0.683583(12) 0.01633(9) Uani 1 1 d .
N5 N 0.1901(2) 1.09368(16) 0.26199(9) 0.0208(6) Uani 1 1 d .
N1 N 0.2456(2) 0.60058(17) 0.76373(9) 0.0219(6) Uani 1 1 d .
N2 N 0.2872(2) 0.70377(16) 0.61896(9) 0.0197(6) Uani 1 1 d .
N8 N 0.2761(2) 0.81712(16) 0.25016(9) 0.0182(5) Uani 1 1 d .
N3 N 0.2169(2) 0.33340(16) 0.75476(9) 0.0183(6) Uani 1 1 d .
N4 N 0.2600(2) 0.44175(18) 0.61158(9) 0.0231(6) Uani 1 1 d .
O9 O 0.3099(2) 1.26608(16) 0.20332(9) 0.0338(6) Uani 1 1 d .
O1 O 0.1899(2) 0.79567(15) 0.69770(8) 0.0283(5) Uani 1 1 d .
O16 O 0.4108(2) 0.75120(14) 0.16935(8) 0.0262(5) Uani 1 1 d .
O6 O 0.41003(19) 0.41831(14) 0.69598(7) 0.0208(5) Uani 1 1 d .
N13 N 0.2563(3) 0.10749(18) 0.95382(9) 0.0262(6) Uani 1 1 d .
O12 O 0.3672(2) 1.06957(15) 0.18156(8) 0.0307(6) Uani 1 1 d .
O11 O 0.05136(19) 1.08478(14) 0.17797(8) 0.0221(5) Uani 1 1 d .
O7 O 0.1480(2) 0.28671(14) 0.66787(8) 0.0252(5) Uani 1 1 d .
O4 O 0.42351(19) 0.56508(14) 0.68172(8) 0.0243(5) Uani 1 1 d .
O15 O 0.2090(2) 0.74303(15) 0.16594(8) 0.0270(5) Uani 1 1 d .
O8 O 0.3481(2) 1.24194(15) 0.67309(9) 0.0328(6) Uani 1 1 d .
O5 O 0.0814(2) 0.47568(14) 0.69245(8) 0.0242(5) Uani 1 1 d .
O10 O 0.1072(2) 1.26647(14) 0.19679(8) 0.0263(5) Uani 1 1 d .
O3 O 0.09825(19) 0.62212(14) 0.68110(8) 0.0246(5) Uani 1 1 d .
O14 O 0.1314(2) 0.94335(15) 0.18750(8) 0.0272(5) Uani 1 1 d .
N14 N 0.2677(3) 0.14849(18) 0.90886(9) 0.0263(6) Uani 1 1 d .
N6 N 0.2322(2) 0.19785(17) 1.11788(9) 0.0208(6) Uani 1 1 d .
N7 N 0.2987(2) 0.92099(17) 0.10685(9) 0.0227(6) Uani 1 1 d .
N16 N 0.2867(3) 0.61496(19) 0.45531(9) 0.0263(6) Uani 1 1 d .
N11 N 0.2148(3) 0.8768(2) 0.46307(10) 0.0337(7) Uani 1 1 d .
C89 C 0.6877(4) 0.8600(3) 0.54295(16) 0.0544(12) Uani 1 1 d .
C54 C 0.1847(3) 0.2392(2) 0.84347(10) 0.0183(6) Uani 1 1 d .
C41 C 0.3041(3) 0.7836(2) 0.52647(11) 0.0245(7) Uani 1 1 d .
N15 N 0.3085(3) 0.64938(18) 0.40952(9) 0.0255(6) Uani 1 1 d .
O2 O 0.3879(2) 0.74778(14) 0.70463(8) 0.0314(6) Uani 1 1 d .
C48 C 0.1567(3) 1.0190(2) 0.35455(11) 0.0227(7) Uani 1 1 d .
O1W O 0.5595(3) 1.2876(2) 0.19214(10) 0.0561(8) Uani 1 1 d .
O13 O 0.45327(19) 0.93063(14) 0.19170(8) 0.0241(5) Uani 1 1 d .
C27 C 0.1842(3) 0.5281(2) 0.85444(11) 0.0227(7) Uani 1 1 d .
C55 C 0.3028(3) 0.2460(2) 0.82284(11) 0.0207(7) Uani 1 1 d .
H55 H 0.3732 0.2187 0.8384 0.025 Uiso 1 1 calc R
C67 C 0.1389(3) 0.7567(2) 0.31031(11) 0.0236(7) Uani 1 1 d .
H67 H 0.0582 0.7438 0.3197 0.028 Uiso 1 1 calc R
C57 C 0.1686(3) 0.1883(2) 0.89007(11) 0.0235(7) Uani 1 1 d .
C66 C 0.1632(3) 0.7959(2) 0.26614(11) 0.0233(7) Uani 1 1 d .
H66 H 0.0971 0.8085 0.2460 0.028 Uiso 1 1 calc R
O2W O 0.6408(3) 0.7678(2) 0.69388(11) 0.0573(8) Uani 1 1 d .
C18 C 0.3179(3) 0.7070(2) 0.16803(11) 0.0229(7) Uani 1 1 d .
C68 C 0.2368(3) 0.7363(2) 0.34121(11) 0.0209(7) Uani 1 1 d .
N10 N 0.1921(3) 0.3755(2) 0.96110(10) 0.0373(8) Uani 1 1 d .
N12 N 0.2281(3) 0.9169(2) 0.41711(10) 0.0345(7) Uani 1 1 d .
C44 C 0.3128(3) 0.8273(2) 0.47765(12) 0.0267(8) Uani 1 1 d .
C22 C -0.1884(3) 1.0243(2) 0.19312(11) 0.0203(7) Uani 1 1 d .
H22 H -0.1817 1.0842 0.1938 0.024 Uiso 1 1 calc R
C71 C 0.2144(3) 0.6931(2) 0.38896(11) 0.0235(7) Uani 1 1 d .
C23 C -0.0845(3) 0.9713(2) 0.19096(11) 0.0230(7) Uani 1 1 d .
H23 H -0.0917 0.9108 0.1930 0.028 Uiso 1 1 calc R
C70 C 0.3706(3) 0.79775(19) 0.27955(10) 0.0172(6) Uani 1 1 d .
H70 H 0.4501 0.8117 0.2691 0.021 Uiso 1 1 calc R
C10 C 0.6852(3) 0.5315(2) 0.69163(11) 0.0192(7) Uani 1 1 d .
C9 C -0.1801(3) 0.5125(2) 0.69236(11) 0.0199(7) Uani 1 1 d .
H9 H -0.1479 0.4536 0.6937 0.024 Uiso 1 1 calc R
C56 C 0.3148(3) 0.2933(2) 0.77937(11) 0.0189(7) Uani 1 1 d .
H56 H 0.3946 0.2978 0.7663 0.023 Uiso 1 1 calc R
C2 C 0.3368(3) 0.9024(2) 0.69681(12) 0.0268(8) Uani 1 1 d .
H2 H 0.4195 0.9106 0.7018 0.032 Uiso 1 1 calc R
N9 N 0.2183(3) 0.4152(2) 0.91632(10) 0.0397(8) Uani 1 1 d .
C20 C 0.5827(3) 1.0466(2) 0.19139(11) 0.0199(7) Uani 1 1 d .
H20 H 0.5864 1.1070 0.1911 0.024 Uiso 1 1 calc R
C32 C 0.2846(3) 0.3228(2) 0.97832(11) 0.0257(7) Uani 1 1 d .
C69 C 0.3550(3) 0.75790(19) 0.32472(11) 0.0194(7) Uani 1 1 d .
H69 H 0.4230 0.7456 0.3440 0.023 Uiso 1 1 calc R
N20 N 0.5520(3) 0.9688(3) 0.50066(13) 0.0511(10) Uani 1 1 d .
C33 C 0.4056(3) 0.3047(2) 0.95345(12) 0.0329(8) Uani 1 1 d .
H33A H 0.3917 0.3106 0.9210 0.049 Uiso 1 1 calc R
H33B H 0.4406 0.2456 0.9644 0.049 Uiso 1 1 calc R
H33C H 0.4625 0.3464 0.9589 0.049 Uiso 1 1 calc R
C30 C 0.1525(3) 0.4870(2) 0.90219(12) 0.0286(8) Uani 1 1 d .
C53 C 0.0826(3) 0.2817(2) 0.81818(11) 0.0229(7) Uani 1 1 d .
H53 H 0.0018 0.2793 0.8306 0.028 Uiso 1 1 calc R
C1 C 0.3008(3) 0.8107(2) 0.70023(11) 0.0259(8) Uani 1 1 d .
C46 C 0.1406(3) 0.9771(2) 0.40309(11) 0.0271(8) Uani 1 1 d .
C37 C 0.3459(3) 0.2081(2) 1.09906(12) 0.0294(8) Uani 1 1 d .
H37 H 0.4149 0.1886 1.1172 0.035 Uiso 1 1 calc R
C94 C 0.1034(3) 0.3267(2) 0.77488(11) 0.0232(7) Uani 1 1 d .
H94 H 0.0346 0.3543 0.7585 0.028 Uiso 1 1 calc R
C21 C 0.6882(3) 0.9940(2) 0.19451(11) 0.0208(7) Uani 1 1 d .
H21 H 0.6823 0.9331 0.1978 0.025 Uiso 1 1 calc R
C34 C 0.2655(3) 0.2788(2) 1.02624(11) 0.0245(7) Uani 1 1 d .
C49 C 0.0765(3) 1.0882(2) 0.33355(11) 0.0282(8) Uani 1 1 d .
H49 H 0.0091 1.1112 0.3502 0.034 Uiso 1 1 calc R
C28 C 0.2745(4) 0.4866(2) 0.82856(12) 0.0314(8) Uani 1 1 d .
H28 H 0.3164 0.4330 0.8411 0.038 Uiso 1 1 calc R
C8 C -0.0999(3) 0.5736(2) 0.69118(11) 0.0204(7) Uani 1 1 d .
H8 H -0.1322 0.6318 0.6920 0.025 Uiso 1 1 calc R
C24 C 0.0426(3) 1.0017(2) 0.18548(10) 0.0181(6) Uani 1 1 d .
C13 C 0.2030(3) 1.3063(2) 0.19910(11) 0.0250(7) Uani 1 1 d .
C11 C 0.6074(3) 0.4687(2) 0.69246(11) 0.0193(7) Uani 1 1 d .
C3 C 0.2568(3) 0.9730(2) 0.68702(12) 0.0274(8) Uani 1 1 d .
H3 H 0.1742 0.9635 0.6829 0.033 Uiso 1 1 calc R
C81 C 0.2755(5) 0.6766(5) 0.99252(19) 0.086(2) Uani 1 1 d .
H81 H 0.2925 0.6448 1.0215 0.103 Uiso 1 1 calc R
C61 C 0.3045(3) -0.0102(2) 1.01242(12) 0.0295(8) Uani 1 1 d .
C76 C 0.2065(4) 0.5424(2) 0.54349(12) 0.0381(10) Uani 1 1 d .
H76 H 0.1574 0.5923 0.5301 0.046 Uiso 1 1 calc R
C29 C 0.3026(4) 0.5240(2) 0.78443(12) 0.0322(9) Uani 1 1 d .
H29 H 0.3644 0.4946 0.7679 0.039 Uiso 1 1 calc R
C7 C 0.0373(3) 0.5551(2) 0.68861(10) 0.0175(6) Uani 1 1 d .
C75 C 0.2930(4) 0.4997(2) 0.51708(12) 0.0309(8) Uani 1 1 d .
C73 C 0.3107(4) 0.5319(2) 0.46731(12) 0.0352(9) Uani 1 1 d .
C38 C 0.3662(3) 0.2461(2) 1.05419(12) 0.0304(8) Uani 1 1 d .
H38 H 0.4474 0.2500 1.0425 0.036 Uiso 1 1 calc R
C36 C 0.1351(3) 0.2280(2) 1.09088(11) 0.0258(7) Uani 1 1 d .
H36 H 0.0550 0.2212 1.1032 0.031 Uiso 1 1 calc R
C6 C 0.2371(3) 1.2264(2) 0.67032(12) 0.0243(7) Uani 1 1 d .
C42 C 0.4082(3) 0.7410(2) 0.54997(12) 0.0277(8) Uani 1 1 d .
H42 H 0.4860 0.7381 0.5350 0.033 Uiso 1 1 calc R
C40 C 0.1916(3) 0.7842(2) 0.55093(12) 0.0290(8) Uani 1 1 d .
H40 H 0.1193 0.8120 0.5368 0.035 Uiso 1 1 calc R
C12 C 0.4689(3) 0.4862(2) 0.68973(10) 0.0167(6) Uani 1 1 d .
C62 C 0.2288(4) 0.0286(2) 1.04372(13) 0.0359(9) Uani 1 1 d .
H62 H 0.1766 0.0794 1.0338 0.043 Uiso 1 1 calc R
C4 C 0.2873(3) 1.0639(2) 0.68221(12) 0.0281(8) Uani 1 1 d .
H4 H 0.3700 1.0739 0.6859 0.034 Uiso 1 1 calc R
C50 C 0.0966(3) 1.1233(2) 0.28782(11) 0.0260(7) Uani 1 1 d .
H50 H 0.0416 1.1700 0.2746 0.031 Uiso 1 1 calc R
C39 C 0.1864(3) 0.7440(2) 0.59597(11) 0.0262(8) Uani 1 1 d .
H39 H 0.1093 0.7446 0.6114 0.031 Uiso 1 1 calc R
C19 C 0.4587(3) 1.0128(2) 0.18828(10) 0.0184(6) Uani 1 1 d .
C16 C 0.2574(3) 1.5540(2) 0.17994(12) 0.0302(8) Uani 1 1 d .
H16 H 0.1751 1.5786 0.1812 0.036 Uiso 1 1 calc R
C43 C 0.3956(3) 0.7031(2) 0.59548(11) 0.0249(7) Uani 1 1 d .
H43 H 0.4666 0.6756 0.6105 0.030 Uiso 1 1 calc R
C45 C 0.4314(3) 0.8118(2) 0.45039(12) 0.0300(8) Uani 1 1 d .
H45A H 0.4168 0.8314 0.4183 0.045 Uiso 1 1 calc R
H45B H 0.4588 0.7496 0.4551 0.045 Uiso 1 1 calc R
H45C H 0.4946 0.8443 0.4603 0.045 Uiso 1 1 calc R
C35 C 0.1474(3) 0.2685(2) 1.04601(12) 0.0283(8) Uani 1 1 d .
H35 H 0.0768 0.2890 1.0289 0.034 Uiso 1 1 calc R
C72 C 0.0856(3) 0.7028(3) 0.41014(13) 0.0464(11) Uani 1 1 d .
H72A H 0.0370 0.6586 0.4017 0.070 Uiso 1 1 calc R
H72B H 0.0463 0.7608 0.3993 0.070 Uiso 1 1 calc R
H72C H 0.0909 0.6951 0.4431 0.070 Uiso 1 1 calc R
C15 C 0.2773(3) 1.4578(2) 0.18673(12) 0.0283(8) Uani 1 1 d .
H15 H 0.3590 1.4320 0.1855 0.034 Uiso 1 1 calc R
C59 C 0.3087(4) 0.0291(2) 0.96310(12) 0.0337(9) Uani 1 1 d .
C26 C 0.1274(3) 0.6080(2) 0.83328(12) 0.0292(8) Uani 1 1 d .
H26 H 0.0672 0.6397 0.8494 0.035 Uiso 1 1 calc R
C14 C 0.1870(3) 1.4051(2) 0.19446(12) 0.0297(8) Uani 1 1 d .
H14 H 0.1062 1.4316 0.1973 0.036 Uiso 1 1 calc R
C17 C 0.3441(3) 0.6092(2) 0.17226(13) 0.0317(8) Uani 1 1 d .
H17 H 0.4265 0.5860 0.1693 0.038 Uiso 1 1 calc R
N19 N 0.4534(4) 0.5358(3) 0.99845(15) 0.0686(13) Uani 1 1 d .
C25 C 0.1591(3) 0.6410(2) 0.78866(12) 0.0292(8) Uani 1 1 d .
H25 H 0.1180 0.6944 0.7752 0.035 Uiso 1 1 calc R
C52 C 0.2552(4) 0.9886(2) 0.32751(12) 0.0331(9) Uani 1 1 d .
H52 H 0.3122 0.9424 0.3399 0.040 Uiso 1 1 calc R
C51 C 0.2684(3) 1.0268(2) 0.28254(12) 0.0299(8) Uani 1 1 d .
H51 H 0.3353 1.0053 0.2652 0.036 Uiso 1 1 calc R
C31 C 0.0538(4) 0.5315(3) 0.92972(15) 0.0599(14) Uani 1 1 d .
H31A H 0.0791 0.5875 0.9349 0.090 Uiso 1 1 calc R
H31B H 0.0413 0.4948 0.9588 0.090 Uiso 1 1 calc R
H31C H -0.0228 0.5411 0.9133 0.090 Uiso 1 1 calc R
C82 C 0.3379(5) 0.6518(4) 0.95372(17) 0.0660(16) Uani 1 1 d .
C65 C 0.2294(4) 0.9934(2) 0.08950(12) 0.0332(9) Uani 1 1 d .
H65 H 0.1777 1.0223 0.1097 0.040 Uiso 1 1 calc R
C58 C 0.0421(4) 0.1862(4) 0.91242(14) 0.0616(15) Uani 1 1 d .
H58A H -0.0051 0.1471 0.8989 0.092 Uiso 1 1 calc R
H58B H -0.0001 0.2449 0.9080 0.092 Uiso 1 1 calc R
H58C H 0.0498 0.1654 0.9448 0.092 Uiso 1 1 calc R
C5 C 0.2055(3) 1.1334(2) 0.67288(13) 0.0287(8) Uani 1 1 d .
H5 H 0.1236 1.1238 0.6676 0.034 Uiso 1 1 calc R
C77 C 0.1921(4) 0.5116(2) 0.58963(12) 0.0375(9) Uani 1 1 d .
H77 H 0.1314 0.5413 0.6065 0.045 Uiso 1 1 calc R
N17 N 0.1563(5) 0.7987(4) 0.9472(2) 0.1037(19) Uani 1 1 d .
C64 C 0.3717(5) 0.8823(3) 0.07702(14) 0.0663(17) Uani 1 1 d .
H64 H 0.4225 0.8315 0.0880 0.080 Uiso 1 1 calc R
C47 C 0.0323(4) 1.0077(3) 0.43133(14) 0.0560(13) Uani 1 1 d .
H47A H 0.0402 1.0675 0.4361 0.084 Uiso 1 1 calc R
H47B H 0.0304 0.9698 0.4606 0.084 Uiso 1 1 calc R
H47C H -0.0436 1.0056 0.4156 0.084 Uiso 1 1 calc R
C74 C 0.3532(6) 0.4690(3) 0.43490(15) 0.084(2) Uani 1 1 d .
H74A H 0.2839 0.4388 0.4278 0.127 Uiso 1 1 calc R
H74B H 0.4171 0.4264 0.4489 0.127 Uiso 1 1 calc R
H74C H 0.3861 0.5011 0.4071 0.127 Uiso 1 1 calc R
C88 C 0.5800(4) 0.9283(3) 0.54112(15) 0.0503(12) Uani 1 1 d .
C85 C 0.4342(5) 0.5760(4) 0.95750(17) 0.0649(15) Uani 1 1 d .
C93 C 0.7282(5) 0.8085(4) 0.58360(18) 0.0648(15) Uani 1 1 d .
H93 H 0.6885 0.8167 0.6115 0.078 Uiso 1 1 calc R
C60 C 0.3736(5) -0.0217(3) 0.92798(14) 0.0690(17) Uani 1 1 d .
H60A H 0.3191 -0.0624 0.9196 0.103 Uiso 1 1 calc R
H60B H 0.4482 -0.0541 0.9407 0.103 Uiso 1 1 calc R
H60C H 0.3950 0.0188 0.9012 0.103 Uiso 1 1 calc R
C83 C 0.3068(5) 0.7029(4) 0.91167(19) 0.0726(17) Uani 1 1 d .
H83 H 0.3468 0.6900 0.8845 0.087 Uiso 1 1 calc R
C63 C 0.3761(5) -0.0863(3) 1.03045(15) 0.0732(18) Uani 1 1 d .
H63 H 0.4279 -0.1168 1.0110 0.088 Uiso 1 1 calc R
C86 C 0.5037(5) 0.5528(4) 0.91450(16) 0.0770(17) Uani 1 1 d .
H86A H 0.5628 0.5023 0.9226 0.115 Uiso 1 1 calc R
H86B H 0.5472 0.6024 0.9003 0.115 Uiso 1 1 calc R
H86C H 0.4454 0.5392 0.8933 0.115 Uiso 1 1 calc R
C92 C 0.8268(6) 0.7456(4) 0.5824(2) 0.0822(18) Uani 1 1 d .
H92 H 0.8523 0.7128 0.6103 0.099 Uiso 1 1 calc R
C79 C 0.3641(5) 0.4273(3) 0.54006(14) 0.0651(16) Uani 1 1 d .
H79 H 0.4249 0.3960 0.5240 0.078 Uiso 1 1 calc R
C87 C 0.5113(5) 0.9433(3) 0.58523(15) 0.0633(14) Uani 1 1 d .
H87A H 0.4816 0.8887 0.6001 0.095 Uiso 1 1 calc R
H87B H 0.4417 0.9870 0.5785 0.095 Uiso 1 1 calc R
H87C H 0.5668 0.9640 0.6052 0.095 Uiso 1 1 calc R
C78 C 0.3448(4) 0.4016(3) 0.58655(14) 0.0548(13) Uani 1 1 d .
H78 H 0.3945 0.3531 0.6011 0.066 Uiso 1 1 calc R
C80 C 0.1875(5) 0.7493(6) 0.9875(2) 0.111(3) Uani 1 1 d .
H80 H 0.1471 0.7650 1.0140 0.133 Uiso 1 1 calc R
C91 C 0.8501(5) 0.7781(5) 0.5059(2) 0.100(2) Uani 1 1 d .
H91 H 0.8923 0.7682 0.4787 0.120 Uiso 1 1 calc R
N18 N 0.8887(5) 0.7277(4) 0.5447(2) 0.0942(17) Uani 1 1 d .
C90 C 0.7521(5) 0.8440(4) 0.50286(18) 0.0779(18) Uani 1 1 d .
H90 H 0.7300 0.8767 0.4745 0.094 Uiso 1 1 calc R
C84 C 0.2172(6) 0.7720(5) 0.9107(2) 0.087(2) Uani 1 1 d .
H84 H 0.1965 0.8036 0.8820 0.104 Uiso 1 1 calc R
H10 H 0.655(3) 0.594(2) 0.6912(10) 0.019(8) Uiso 1 1 d .
H11 H 0.638(4) 0.406(3) 0.6945(13) 0.048(12) Uiso 1 1 d .

loop_
_atom_site_aniso_label
_atom_site_aniso_U_11
_atom_site_aniso_U_22
_atom_site_aniso_U_33
_atom_site_aniso_U_23
_atom_site_aniso_U_13
_atom_site_aniso_U_12
Zn1 0.01556(18) 0.01440(17) 0.01687(19) 0.00223(14) -0.00143(14) -0.00329(13)
Zn4 0.01493(18) 0.01608(17) 0.01571(19) 0.00318(14) -0.00048(14) -0.00246(13)
Zn3 0.01739(18) 0.01355(17) 0.01718(19) 0.00276(14) -0.00094(14) -0.00227(14)
Zn2 0.01531(18) 0.01634(18) 0.01646(19) 0.00337(14) -0.00164(14) -0.00599(14)
N5 0.0257(15) 0.0160(13) 0.0194(15) 0.0025(11) -0.0009(12) -0.0031(11)
N1 0.0256(15) 0.0206(14) 0.0191(15) 0.0007(11) -0.0018(12) -0.0055(11)
N2 0.0205(14) 0.0191(13) 0.0176(14) 0.0030(11) -0.0011(11) -0.0013(11)
N8 0.0167(13) 0.0182(13) 0.0181(14) 0.0030(11) -0.0011(11) -0.0028(10)
N3 0.0145(13) 0.0191(13) 0.0199(14) 0.0024(11) -0.0025(11) -0.0031(10)
N4 0.0236(15) 0.0256(15) 0.0185(15) 0.0035(12) -0.0005(12) -0.0053(12)
O9 0.0315(14) 0.0280(13) 0.0411(16) -0.0027(12) -0.0060(12) -0.0005(11)
O1 0.0294(13) 0.0224(12) 0.0338(14) -0.0029(10) 0.0035(11) -0.0102(10)
O16 0.0227(12) 0.0240(12) 0.0311(14) -0.0002(10) 0.0001(10) -0.0050(10)
O6 0.0150(11) 0.0245(12) 0.0221(12) 0.0025(9) -0.0022(9) -0.0076(9)
N13 0.0322(16) 0.0274(15) 0.0146(14) 0.0065(12) 0.0004(12) 0.0032(13)
O12 0.0183(12) 0.0321(13) 0.0342(15) 0.0118(11) 0.0046(10) 0.0073(10)
O11 0.0167(11) 0.0209(11) 0.0280(13) 0.0024(10) -0.0037(9) -0.0064(9)
O7 0.0262(13) 0.0171(11) 0.0316(14) -0.0006(10) 0.0000(10) -0.0044(10)
O4 0.0174(11) 0.0173(11) 0.0355(14) 0.0022(10) 0.0023(10) 0.0012(9)
O15 0.0186(12) 0.0253(12) 0.0358(15) -0.0010(11) -0.0009(10) -0.0021(10)
O8 0.0272(13) 0.0242(13) 0.0475(17) -0.0019(11) -0.0038(12) -0.0093(10)
O5 0.0173(11) 0.0215(12) 0.0300(14) 0.0050(10) 0.0033(10) 0.0020(9)
O10 0.0296(13) 0.0183(11) 0.0301(14) 0.0001(10) 0.0013(11) -0.0054(10)
O3 0.0169(11) 0.0257(12) 0.0296(13) 0.0049(10) -0.0012(10) -0.0083(9)
O14 0.0177(12) 0.0301(13) 0.0281(14) 0.0075(10) 0.0034(10) 0.0051(10)
N14 0.0315(16) 0.0299(16) 0.0135(14) 0.0067(12) 0.0011(12) 0.0009(13)
N6 0.0223(14) 0.0206(14) 0.0181(14) 0.0022(11) 0.0001(11) -0.0030(11)
N7 0.0258(15) 0.0235(14) 0.0160(14) 0.0025(11) -0.0009(11) 0.0028(12)
N16 0.0328(16) 0.0304(16) 0.0126(14) 0.0051(12) 0.0006(12) -0.0017(13)
N11 0.0423(19) 0.0335(17) 0.0196(16) 0.0073(13) 0.0006(14) 0.0064(14)
C89 0.049(3) 0.077(3) 0.041(3) -0.006(2) -0.001(2) -0.031(3)
C54 0.0191(16) 0.0203(15) 0.0142(16) 0.0024(13) 0.0000(12) -0.0033(12)
C41 0.0296(18) 0.0221(17) 0.0195(18) 0.0031(14) -0.0001(14) -0.0009(14)
N15 0.0311(16) 0.0272(15) 0.0146(14) 0.0050(12) 0.0023(12) 0.0010(12)
O2 0.0407(15) 0.0169(12) 0.0359(15) -0.0001(10) -0.0094(12) -0.0018(11)
C48 0.0295(18) 0.0206(16) 0.0167(17) 0.0006(13) -0.0012(14) -0.0008(14)
O1W 0.0461(18) 0.072(2) 0.051(2) -0.0047(17) 0.0016(15) -0.0182(16)
O13 0.0172(11) 0.0247(12) 0.0285(13) 0.0048(10) -0.0046(10) -0.0056(9)
C27 0.0299(18) 0.0227(17) 0.0147(16) 0.0007(13) -0.0039(14) -0.0026(14)
C55 0.0150(15) 0.0226(16) 0.0219(17) 0.0035(13) -0.0030(13) 0.0006(12)
C67 0.0154(16) 0.0314(18) 0.0219(18) 0.0034(14) 0.0026(13) -0.0049(13)
C57 0.0238(17) 0.0264(17) 0.0182(17) 0.0031(14) 0.0010(14) -0.0023(14)
C66 0.0167(16) 0.0287(18) 0.0222(18) 0.0051(14) -0.0027(13) -0.0037(13)
O2W 0.0516(19) 0.064(2) 0.056(2) -0.0058(17) 0.0043(16) -0.0118(16)
C18 0.0241(17) 0.0196(16) 0.0240(18) -0.0012(14) -0.0012(14) -0.0001(13)
C68 0.0258(17) 0.0190(16) 0.0162(17) 0.0002(13) 0.0024(13) 0.0014(13)
N10 0.044(2) 0.0383(18) 0.0210(17) 0.0106(14) 0.0068(14) 0.0102(15)
N12 0.0440(19) 0.0366(18) 0.0168(16) 0.0081(13) 0.0026(14) 0.0058(15)
C44 0.036(2) 0.0203(17) 0.0224(19) 0.0011(14) 0.0009(15) -0.0023(15)
C22 0.0180(16) 0.0203(16) 0.0228(18) -0.0005(13) -0.0023(13) -0.0075(13)
C71 0.0253(17) 0.0265(17) 0.0171(17) 0.0004(14) 0.0025(14) -0.0013(14)
C23 0.0173(16) 0.0190(16) 0.032(2) -0.0003(14) -0.0013(14) -0.0033(13)
C70 0.0171(15) 0.0154(14) 0.0182(16) 0.0002(12) -0.0024(12) -0.0003(12)
C10 0.0183(16) 0.0177(16) 0.0215(17) -0.0014(13) 0.0022(13) -0.0052(12)
C9 0.0176(16) 0.0178(15) 0.0238(18) -0.0004(13) 0.0000(13) -0.0030(12)
C56 0.0128(15) 0.0225(16) 0.0201(17) 0.0018(13) 0.0004(12) -0.0038(12)
C2 0.0327(19) 0.0209(17) 0.028(2) -0.0049(15) -0.0007(15) -0.0083(14)
N9 0.053(2) 0.0383(19) 0.0193(17) 0.0117(14) 0.0073(15) 0.0113(16)
C20 0.0192(16) 0.0177(15) 0.0226(18) -0.0025(13) 0.0002(13) -0.0018(12)
C32 0.036(2) 0.0202(17) 0.0196(18) 0.0014(14) 0.0023(15) -0.0027(14)
C69 0.0183(16) 0.0169(15) 0.0226(17) -0.0028(13) -0.0019(13) 0.0011(12)
N20 0.051(2) 0.073(3) 0.035(2) -0.012(2) 0.0010(19) -0.0267(19)
C33 0.036(2) 0.034(2) 0.025(2) 0.0023(16) 0.0053(16) -0.0005(16)
C30 0.035(2) 0.0290(19) 0.0194(18) 0.0030(15) 0.0017(15) -0.0021(16)
C53 0.0158(16) 0.0293(18) 0.0208(18) 0.0058(14) -0.0001(13) -0.0032(13)
C1 0.042(2) 0.0185(16) 0.0184(18) -0.0038(13) 0.0003(15) -0.0064(15)
C46 0.034(2) 0.0269(18) 0.0181(18) 0.0029(14) -0.0012(15) 0.0002(15)
C37 0.0220(18) 0.034(2) 0.028(2) 0.0083(16) -0.0056(15) -0.0043(15)
C94 0.0152(15) 0.0272(17) 0.0240(18) 0.0070(14) -0.0027(13) -0.0018(13)
C21 0.0151(15) 0.0220(16) 0.0257(18) -0.0031(14) 0.0019(13) -0.0050(13)
C34 0.0294(18) 0.0231(17) 0.0185(18) 0.0033(14) 0.0013(14) -0.0018(14)
C49 0.0279(19) 0.0337(19) 0.0198(18) 0.0011(15) 0.0023(14) 0.0035(15)
C28 0.050(2) 0.0196(17) 0.0200(18) 0.0036(14) 0.0003(16) 0.0086(16)
C8 0.0173(16) 0.0170(15) 0.0262(18) -0.0006(13) -0.0013(13) -0.0018(12)
C24 0.0152(15) 0.0231(16) 0.0150(16) 0.0009(13) -0.0012(12) -0.0029(13)
C13 0.033(2) 0.0219(17) 0.0187(18) -0.0006(14) 0.0006(15) -0.0024(15)
C11 0.0160(15) 0.0169(15) 0.0244(18) -0.0020(13) -0.0020(13) 0.0002(12)
C3 0.0298(19) 0.0207(17) 0.033(2) -0.0038(15) -0.0034(16) -0.0077(14)
C81 0.044(3) 0.170(7) 0.047(3) -0.016(4) 0.001(3) -0.023(4)
C61 0.041(2) 0.0269(18) 0.0175(18) 0.0022(14) -0.0007(15) 0.0063(16)
C76 0.056(3) 0.028(2) 0.024(2) 0.0053(16) 0.0017(18) 0.0130(18)
C29 0.050(2) 0.0206(17) 0.0226(19) 0.0007(15) 0.0055(17) 0.0078(16)
C7 0.0184(16) 0.0202(16) 0.0124(16) 0.0029(12) -0.0011(12) -0.0034(12)
C75 0.043(2) 0.0267(18) 0.0197(19) 0.0029(15) 0.0019(16) 0.0024(16)
C73 0.048(2) 0.032(2) 0.0212(19) 0.0044(16) 0.0056(17) 0.0045(17)
C38 0.0244(18) 0.037(2) 0.026(2) 0.0093(16) 0.0024(15) -0.0069(15)
C36 0.0202(17) 0.0308(19) 0.0234(19) 0.0022(15) 0.0014(14) 0.0015(14)
C6 0.0300(19) 0.0190(16) 0.0245(19) -0.0016(14) -0.0005(15) -0.0083(14)
C42 0.0258(18) 0.0319(19) 0.0221(19) 0.0045(15) 0.0041(15) -0.0015(15)
C40 0.0268(19) 0.034(2) 0.0213(19) 0.0052(15) -0.0022(15) 0.0063(15)
C12 0.0165(15) 0.0206(16) 0.0126(15) 0.0000(12) 0.0019(12) -0.0038(12)
C62 0.047(2) 0.0256(19) 0.028(2) 0.0057(16) 0.0016(18) 0.0128(17)
C4 0.0252(18) 0.0219(17) 0.038(2) -0.0026(15) 0.0002(16) -0.0077(14)
C50 0.0226(17) 0.0267(18) 0.0243(19) 0.0077(14) -0.0034(14) 0.0025(14)
C39 0.0219(17) 0.0308(18) 0.0218(18) 0.0050(15) 0.0011(14) 0.0031(14)
C19 0.0147(15) 0.0272(17) 0.0106(15) 0.0058(13) -0.0011(12) -0.0018(13)
C16 0.032(2) 0.0251(18) 0.034(2) -0.0041(16) 0.0033(16) -0.0039(15)
C43 0.0214(17) 0.0291(18) 0.0211(18) 0.0054(14) 0.0004(14) -0.0014(14)
C45 0.039(2) 0.0285(19) 0.0209(19) 0.0012(15) 0.0045(16) -0.0042(16)
C35 0.0257(18) 0.035(2) 0.0197(18) 0.0065(15) -0.0039(14) 0.0025(15)
C72 0.029(2) 0.075(3) 0.027(2) 0.011(2) 0.0075(17) 0.004(2)
C15 0.0308(19) 0.0224(17) 0.032(2) -0.0046(15) 0.0007(16) -0.0022(14)
C59 0.049(2) 0.032(2) 0.0167(18) 0.0008(15) -0.0006(16) 0.0052(17)
C26 0.0279(19) 0.0321(19) 0.0227(19) 0.0028(15) 0.0043(15) 0.0092(15)
C14 0.036(2) 0.0209(17) 0.032(2) -0.0039(15) 0.0015(16) -0.0018(15)
C17 0.0268(19) 0.0223(18) 0.045(2) -0.0056(16) 0.0018(17) 0.0004(14)
N19 0.065(3) 0.110(4) 0.039(2) -0.020(3) 0.001(2) -0.036(2)
C25 0.0283(19) 0.0276(18) 0.026(2) 0.0078(15) 0.0002(15) 0.0072(15)
C52 0.047(2) 0.0241(18) 0.0220(19) 0.0055(15) -0.0016(17) 0.0153(16)
C51 0.040(2) 0.0252(18) 0.0200(18) 0.0013(15) 0.0048(16) 0.0103(16)
C31 0.066(3) 0.062(3) 0.037(3) 0.018(2) 0.021(2) 0.022(3)
C82 0.053(3) 0.113(5) 0.040(3) -0.015(3) 0.003(2) -0.045(3)
C65 0.048(2) 0.0274(19) 0.0196(19) 0.0030(15) 0.0093(17) 0.0069(17)
C58 0.031(2) 0.102(4) 0.035(3) 0.034(3) 0.0071(19) 0.002(2)
C5 0.0256(18) 0.0177(16) 0.044(2) -0.0047(15) -0.0055(16) -0.0060(14)
C77 0.057(3) 0.030(2) 0.021(2) 0.0017(16) 0.0059(18) 0.0088(18)
N17 0.053(3) 0.174(6) 0.081(4) -0.004(4) -0.001(3) -0.021(3)
C64 0.089(4) 0.064(3) 0.026(2) 0.017(2) 0.015(2) 0.053(3)
C47 0.054(3) 0.070(3) 0.030(2) 0.017(2) 0.015(2) 0.021(2)
C74 0.181(6) 0.036(3) 0.024(2) 0.004(2) 0.031(3) 0.024(3)
C88 0.057(3) 0.065(3) 0.035(3) -0.007(2) 0.001(2) -0.037(2)
C85 0.060(3) 0.104(4) 0.041(3) -0.023(3) 0.003(2) -0.046(3)
C93 0.069(4) 0.082(4) 0.047(3) -0.002(3) -0.004(3) -0.037(3)
C60 0.124(5) 0.051(3) 0.022(2) 0.001(2) 0.016(3) 0.030(3)
C83 0.061(4) 0.115(5) 0.050(3) -0.017(3) 0.006(3) -0.048(4)
C63 0.111(4) 0.064(3) 0.025(2) 0.011(2) 0.020(3) 0.059(3)
C86 0.099(5) 0.098(4) 0.041(3) -0.018(3) 0.013(3) -0.037(4)
C92 0.066(4) 0.102(5) 0.075(4) 0.011(4) -0.010(3) -0.028(4)
C79 0.082(4) 0.063(3) 0.030(2) 0.018(2) 0.025(2) 0.045(3)
C87 0.089(4) 0.070(3) 0.034(3) -0.005(2) 0.006(3) -0.026(3)
C78 0.064(3) 0.056(3) 0.028(2) 0.020(2) 0.011(2) 0.033(2)
C80 0.043(3) 0.219(9) 0.071(5) -0.024(5) 0.010(3) -0.008(5)
C91 0.046(3) 0.170(7) 0.076(5) -0.006(5) 0.009(3) 0.006(4)
N18 0.054(3) 0.125(5) 0.095(4) 0.012(4) -0.008(3) -0.009(3)
C90 0.045(3) 0.133(5) 0.050(3) 0.000(3) 0.000(3) -0.004(3)
C84 0.065(4) 0.134(6) 0.065(4) -0.006(4) 0.003(3) -0.045(4)

loop_
_atom_type_symbol
_atom_type_description
_atom_type_scat_dispersion_real
_atom_type_scat_dispersion_imag
_atom_type_scat_source
C C 0.0033 0.0016 'International Tables Vol C Tables 4.2.6.8 and 6.1.1.4'
H H 0.0000 0.0000 'International Tables Vol C Tables 4.2.6.8 and 6.1.1.4'
N N 0.0061 0.0033 'International Tables Vol C Tables 4.2.6.8 and 6.1.1.4'
O O 0.0106 0.0060 'International Tables Vol C Tables 4.2.6.8 and 6.1.1.4'
Zn Zn 0.2839 1.4301 'International Tables Vol C Tables 4.2.6.8 and 6.1.1.4'

loop_
_citation_id
_citation_doi
_citation_year
1 10.1039/C3CE42454E 2014

loop_
_geom_angle_atom_site_label_1
_geom_angle_atom_site_label_2
_geom_angle_atom_site_label_3
_geom_angle
_geom_angle_site_symmetry_1
_geom_angle_site_symmetry_3
O4 Zn1 O3 121.96(9) . .
O4 Zn1 O2 91.77(9) . .
O3 Zn1 O2 145.80(9) . .
O4 Zn1 N1 96.17(10) . .
O3 Zn1 N1 88.54(9) . .
O2 Zn1 N1 93.62(10) . .
O4 Zn1 N2 87.97(9) . .
O3 Zn1 N2 88.01(9) . .
O2 Zn1 N2 87.71(9) . .
N1 Zn1 N2 175.60(10) . .
O4 Zn1 O1 148.81(8) . .
O3 Zn1 O1 87.44(9) . .
O2 Zn1 O1 58.36(8) . .
N1 Zn1 O1 94.64(9) . .
N2 Zn1 O1 82.48(9) . .
O4 Zn1 C1 120.36(11) . .
O3 Zn1 C1 116.19(11) . .
O2 Zn1 C1 29.70(10) . .
N1 Zn1 C1 97.42(10) . .
N2 Zn1 C1 81.68(10) . .
O1 Zn1 C1 28.88(9) . .
O13 Zn4 O14 115.03(9) . .
O13 Zn4 O16 92.43(9) . .
O14 Zn4 O16 152.05(9) . .
O13 Zn4 N8 92.49(9) . .
O14 Zn4 N8 85.03(9) . .
O16 Zn4 N8 88.85(9) . .
O13 Zn4 N7 95.33(10) . .
O14 Zn4 N7 89.24(9) . .
O16 Zn4 N7 93.47(9) . .
N8 Zn4 N7 171.74(10) . .
O13 Zn4 O15 150.31(8) . .
O14 Zn4 O15 94.08(9) . .
O16 Zn4 O15 58.12(8) . .
N8 Zn4 O15 83.93(9) . .
N7 Zn4 O15 90.56(9) . .
O13 Zn4 C18 121.42(10) . .
O14 Zn4 C18 122.65(10) . .
O16 Zn4 C18 29.40(9) . .
N8 Zn4 C18 83.36(10) . .
N7 Zn4 C18 94.78(10) . .
O15 Zn4 C18 28.91(9) . .
O12 Zn3 O11 114.16(10) . .
O12 Zn3 O10 149.90(9) . .
O11 Zn3 O10 94.83(9) . .
O12 Zn3 N5 93.48(10) . .
O11 Zn3 N5 90.99(9) . .
O10 Zn3 N5 93.92(9) . .
O12 Zn3 N6 84.71(10) . 1_564
O11 Zn3 N6 93.14(9) . 1_564
O10 Zn3 N6 85.86(9) . 1_564
N5 Zn3 N6 175.87(10) . 1_564
O12 Zn3 O9 92.18(9) . .
O11 Zn3 O9 153.11(9) . .
O10 Zn3 O9 58.36(8) . .
N5 Zn3 O9 92.76(9) . .
N6 Zn3 O9 83.61(9) 1_564 .
O12 Zn3 C13 120.71(11) . .
O11 Zn3 C13 123.92(10) . .
O10 Zn3 C13 29.35(10) . .
N5 Zn3 C13 96.29(10) . .
N6 Zn3 C13 81.50(10) 1_564 .
O9 Zn3 C13 29.20(9) . .
O6 Zn2 O5 123.17(9) . .
O6 Zn2 O7 138.03(9) . .
O5 Zn2 O7 98.49(9) . .
O6 Zn2 N4 90.87(9) . .
O5 Zn2 N4 94.38(10) . .
O7 Zn2 N4 90.85(10) . .
O6 Zn2 N3 88.87(9) . .
O5 Zn2 N3 88.84(9) . .
O7 Zn2 N3 86.89(9) . .
N4 Zn2 N3 176.31(10) . .
C50 N5 C51 116.5(3) . .
C50 N5 Zn3 121.0(2) . .
C51 N5 Zn3 122.3(2) . .
C25 N1 C29 116.4(3) . .
C25 N1 Zn1 120.3(2) . .
C29 N1 Zn1 122.9(2) . .
C43 N2 C39 116.5(3) . .
C43 N2 Zn1 122.1(2) . .
C39 N2 Zn1 121.2(2) . .
C66 N8 C70 117.1(3) . .
C66 N8 Zn4 119.5(2) . .
C70 N8 Zn4 123.2(2) . .
C94 N3 C56 116.8(3) . .
C94 N3 Zn2 120.4(2) . .
C56 N3 Zn2 122.4(2) . .
C78 N4 C77 116.3(3) . .
C78 N4 Zn2 119.7(2) . .
C77 N4 Zn2 123.9(2) . .
C13 O9 Zn3 83.2(2) . .
C1 O1 Zn1 84.67(19) . .
C18 O16 Zn4 94.66(19) . .
C12 O6 Zn2 135.3(2) . .
C59 N13 N14 116.5(3) . .
C19 O12 Zn3 162.3(2) . .
C24 O11 Zn3 124.4(2) . .
C6 O7 Zn2 101.35(19) 1_545 .
C12 O4 Zn1 144.8(2) . .
C18 O15 Zn4 84.56(19) . .
C7 O5 Zn2 145.5(2) . .
C13 O10 Zn3 95.4(2) . .
C7 O3 Zn1 136.4(2) . .
C24 O14 Zn4 165.1(2) . .
C57 N14 N13 117.0(3) . .
C37 N6 C36 116.7(3) . .
C37 N6 Zn3 121.8(2) . 1_546
C36 N6 Zn3 121.4(2) . 1_546
C65 N7 C64 115.9(3) . .
C65 N7 Zn4 122.9(2) . .
C64 N7 Zn4 121.2(2) . .
C73 N16 N15 117.6(3) . .
C44 N11 N12 112.7(3) . .
C90 C89 C93 116.7(5) . .
C90 C89 C88 120.3(5) . .
C93 C89 C88 123.1(5) . .
C55 C54 C53 117.3(3) . .
C55 C54 C57 121.0(3) . .
C53 C54 C57 121.7(3) . .
C40 C41 C42 116.6(3) . .
C40 C41 C44 121.3(3) . .
C42 C41 C44 122.1(3) . .
C71 N15 N16 115.2(3) . .
C1 O2 Zn1 94.9(2) . .
C49 C48 C52 116.5(3) . .
C49 C48 C46 123.3(3) . .
C52 C48 C46 120.2(3) . .
C19 O13 Zn4 125.3(2) . .
C28 C27 C26 116.1(3) . .
C28 C27 C30 120.3(3) . .
C26 C27 C30 123.6(3) . .
C56 C55 C54 119.7(3) . .
C66 C67 C68 119.3(3) . .
N14 C57 C54 116.2(3) . .
N14 C57 C58 123.9(3) . .
C54 C57 C58 119.9(3) . .
N8 C66 C67 124.0(3) . .
O15 C18 O16 121.8(3) . .
O15 C18 C17 121.4(3) . .
O16 C18 C17 116.7(3) . .
O15 C18 Zn4 66.53(17) . .
O16 C18 Zn4 55.94(16) . .
C17 C18 Zn4 166.1(3) . .
C69 C68 C67 117.0(3) . .
C69 C68 C71 122.2(3) . .
C67 C68 C71 120.8(3) . .
C32 N10 N9 112.1(3) . .
C46 N12 N11 115.0(3) . .
N11 C44 C41 115.0(3) . .
N11 C44 C45 126.0(3) . .
C41 C44 C45 119.0(3) . .
C23 C22 C21 123.4(3) . 1_455
N15 C71 C68 116.5(3) . .
N15 C71 C72 124.3(3) . .
C68 C71 C72 119.1(3) . .
C22 C23 C24 124.5(3) . .
N8 C70 C69 122.9(3) . .
C11 C10 C9 122.7(3) . 1_655
C8 C9 C10 124.3(3) . 1_455
N3 C56 C55 123.3(3) . .
C3 C2 C1 122.8(3) . .
C30 N9 N10 115.9(3) . .
C21 C20 C19 122.7(3) . .
N10 C32 C34 115.7(3) . .
N10 C32 C33 124.6(3) . .
C34 C32 C33 119.7(3) . .
C70 C69 C68 119.6(3) . .
C88 N20 N20 114.9(5) . 2_676
N9 C30 C31 125.5(3) . .
N9 C30 C27 114.4(3) . .
C31 C30 C27 120.0(3) . .
C94 C53 C54 119.0(3) . .
O1 C1 O2 121.1(3) . .
O1 C1 C2 121.3(3) . .
O2 C1 C2 117.6(3) . .
O1 C1 Zn1 66.45(17) . .
O2 C1 Zn1 55.35(16) . .
C2 C1 Zn1 167.5(3) . .
N12 C46 C48 114.2(3) . .
N12 C46 C47 125.9(3) . .
C48 C46 C47 119.9(3) . .
N6 C37 C38 123.3(3) . .
N3 C94 C53 124.0(3) . .
C20 C21 C22 124.8(3) . 1_655
C35 C34 C38 116.3(3) . .
C35 C34 C32 122.3(3) . .
C38 C34 C32 121.3(3) . .
C48 C49 C50 120.0(3) . .
C29 C28 C27 120.3(3) . .
C9 C8 C7 124.3(3) . .
O14 C24 O11 125.6(3) . .
O14 C24 C23 116.9(3) . .
O11 C24 C23 117.5(3) . .
O9 C13 O10 122.2(3) . .
O9 C13 C14 120.0(3) . .
O10 C13 C14 117.7(3) . .
O9 C13 Zn3 67.56(18) . .
O10 C13 Zn3 55.25(16) . .
C14 C13 Zn3 167.3(2) . .
C10 C11 C12 124.2(3) . .
C2 C3 C4 125.2(3) . .
C82 C81 C80 119.1(6) . .
C62 C61 C63 115.2(3) . .
C62 C61 C59 121.3(3) . .
C63 C61 C59 123.5(3) . .
C75 C76 C77 120.2(3) . .
N1 C29 C28 123.5(3) . .
O5 C7 O3 126.4(3) . .
O5 C7 C8 117.9(3) . .
O3 C7 C8 115.6(3) . .
C76 C75 C79 116.0(3) . .
C76 C75 C73 121.2(3) . .
C79 C75 C73 122.8(3) . .
N16 C73 C75 115.3(3) . .
N16 C73 C74 124.2(3) . .
C75 C73 C74 120.6(3) . .
C37 C38 C34 120.2(3) . .
N6 C36 C35 123.6(3) . .
O8 C6 O7 122.4(3) . 1_565
O8 C6 C5 119.8(3) . .
O7 C6 C5 117.7(3) 1_565 .
C43 C42 C41 119.9(3) . .
C39 C40 C41 120.1(3) . .
O4 C12 O6 126.9(3) . .
O4 C12 C11 118.0(3) . .
O6 C12 C11 115.1(3) . .
C65 C62 C61 120.6(3) 1_546 .
C5 C4 C3 124.2(3) . .
N5 C50 C49 123.3(3) . .
N2 C39 C40 123.5(3) . .
O12 C19 O13 124.8(3) . .
O12 C19 C20 116.8(3) . .
O13 C19 C20 118.4(3) . .
C17 C16 C15 126.2(4) 1_565 .
N2 C43 C42 123.5(3) . .
C36 C35 C34 119.9(3) . .
C14 C15 C16 123.9(3) . .
N13 C59 C61 115.3(3) . .
N13 C59 C60 124.1(3) . .
C61 C59 C60 120.6(3) . .
C25 C26 C27 120.5(3) . .
C15 C14 C13 125.5(3) . .
C16 C17 C18 123.6(3) 1_545 .
C85 N19 N19 114.5(5) . 2_667
N1 C25 C26 123.3(3) . .
C51 C52 C48 119.8(3) . .
N5 C51 C52 123.8(3) . .
C81 C82 C83 116.7(6) . .
C81 C82 C85 121.0(5) . .
C83 C82 C85 122.3(5) . .
N7 C65 C62 124.2(3) . 1_564
C4 C5 C6 123.5(3) . .
N4 C77 C76 123.7(3) . .
C84 N17 C80 114.3(7) . .
N7 C64 C63 123.3(4) . 1_564
N20 C88 C89 115.5(4) . .
N20 C88 C87 125.5(5) . .
C89 C88 C87 118.9(4) . .
N19 C85 C82 115.2(5) . .
N19 C85 C86 125.3(6) . .
C82 C85 C86 119.5(5) . .
C92 C93 C89 119.7(5) . .
C84 C83 C82 119.2(6) . .
C64 C63 C61 120.8(4) 1_546 .
N18 C92 C93 125.0(6) . .
C78 C79 C75 120.1(4) . .
N4 C78 C79 123.7(4) . .
N17 C80 C81 124.8(6) . .
N18 C91 C90 125.3(6) . .
C92 N18 C91 114.9(6) . .
C91 C90 C89 118.5(5) . .
N17 C84 C83 126.0(7) . .

loop_
_geom_bond_atom_site_label_1
_geom_bond_atom_site_label_2
_geom_bond_distance
_geom_bond_site_symmetry_2
Zn1 O4 2.012(2) .
Zn1 O3 2.019(2) .
Zn1 O2 2.116(2) .
Zn1 N1 2.151(3) .
Zn1 N2 2.177(3) .
Zn1 O1 2.360(2) .
Zn1 C1 2.563(3) .
Zn4 O13 2.024(2) .
Zn4 O14 2.072(2) .
Zn4 O16 2.133(2) .
Zn4 N8 2.140(3) .
Zn4 N7 2.143(3) .
Zn4 O15 2.365(2) .
Zn4 C18 2.567(3) .
Zn3 O12 2.015(2) .
Zn3 O11 2.021(2) .
Zn3 O10 2.105(2) .
Zn3 N5 2.133(3) .
Zn3 N6 2.182(3) 1_564
Zn3 O9 2.374(2) .
Zn3 C13 2.551(3) .
Zn2 O6 2.015(2) .
Zn2 O5 2.036(2) .
Zn2 O7 2.060(2) .
Zn2 N4 2.151(3) .
Zn2 N3 2.154(3) .
N5 C50 1.323(4) .
N5 C51 1.345(4) .
N1 C25 1.328(4) .
N1 C29 1.340(4) .
N2 C43 1.331(4) .
N2 C39 1.347(4) .
N8 C66 1.335(4) .
N8 C70 1.343(4) .
N3 C94 1.340(4) .
N3 C56 1.345(4) .
N4 C78 1.316(5) .
N4 C77 1.331(4) .
O9 C13 1.253(4) .
O1 C1 1.243(4) .
O16 C18 1.264(4) .
O6 C12 1.254(3) .
N13 C59 1.271(4) .
N13 N14 1.379(4) .
O12 C19 1.250(4) .
O11 C24 1.269(4) .
O7 C6 1.262(4) 1_545
O4 C12 1.250(4) .
O15 C18 1.246(4) .
O8 C6 1.248(4) .
O5 C7 1.252(4) .
O10 C13 1.256(4) .
O3 C7 1.257(3) .
O14 C24 1.242(4) .
N14 C57 1.278(4) .
N6 C37 1.335(4) .
N6 C36 1.340(4) .
N6 Zn3 2.182(3) 1_546
N7 C65 1.321(4) .
N7 C64 1.323(5) .
N16 C73 1.271(4) .
N16 N15 1.387(4) .
N11 C44 1.286(4) .
N11 N12 1.403(4) .
C89 C90 1.386(7) .
C89 C93 1.387(6) .
C89 C88 1.481(7) .
C54 C55 1.391(4) .
C54 C53 1.401(4) .
C54 C57 1.481(4) .
C41 C40 1.383(5) .
C41 C42 1.392(5) .
C41 C44 1.490(4) .
N15 C71 1.278(4) .
O2 C1 1.275(4) .
C48 C49 1.384(4) .
C48 C52 1.387(5) .
C48 C46 1.482(4) .
O13 C19 1.254(4) .
C27 C28 1.378(5) .
C27 C26 1.382(4) .
C27 C30 1.488(4) .
C55 C56 1.376(4) .
C67 C66 1.370(4) .
C67 C68 1.399(4) .
C57 C58 1.488(5) .
C18 C17 1.485(4) .
C68 C69 1.394(4) .
C68 C71 1.477(4) .
N10 C32 1.288(4) .
N10 N9 1.392(4) .
N12 C46 1.286(4) .
C44 C45 1.498(5) .
C22 C23 1.323(4) .
C22 C21 1.445(4) 1_455
C71 C72 1.500(5) .
C23 C24 1.480(4) .
C70 C69 1.384(4) .
C10 C11 1.330(4) .
C10 C9 1.451(4) 1_655
C9 C8 1.328(4) .
C9 C10 1.451(4) 1_455
C2 C3 1.319(5) .
C2 C1 1.479(4) .
N9 C30 1.271(4) .
C20 C21 1.325(4) .
C20 C19 1.487(4) .
C32 C34 1.480(4) .
C32 C33 1.491(5) .
N20 C88 1.286(5) .
N20 N20 1.398(7) 2_676
C30 C31 1.487(5) .
C53 C94 1.372(4) .
C46 C47 1.485(5) .
C37 C38 1.375(5) .
C21 C22 1.445(4) 1_655
C34 C35 1.388(5) .
C34 C38 1.393(5) .
C49 C50 1.385(4) .
C28 C29 1.369(5) .
C8 C7 1.477(4) .
C13 C14 1.493(4) .
C11 C12 1.492(4) .
C3 C4 1.445(4) .
C81 C82 1.385(7) .
C81 C80 1.386(9) .
C61 C62 1.372(5) .
C61 C63 1.379(5) .
C61 C59 1.482(5) .
C76 C75 1.371(5) .
C76 C77 1.373(5) .
C75 C79 1.385(5) .
C75 C73 1.481(5) .
C73 C74 1.487(5) .
C36 C35 1.375(4) .
C6 O7 1.262(4) 1_565
C6 C5 1.485(4) .
C42 C43 1.380(4) .
C40 C39 1.372(4) .
C62 C65 1.370(5) 1_546
C4 C5 1.317(5) .
C16 C17 1.308(5) 1_565
C16 C15 1.453(5) .
C15 C14 1.312(5) .
C59 C60 1.499(5) .
C26 C25 1.373(5) .
C17 C16 1.308(5) 1_545
N19 C85 1.279(6) .
N19 N19 1.408(9) 2_667
C52 C51 1.368(5) .
C82 C83 1.392(7) .
C82 C85 1.474(8) .
C65 C62 1.370(5) 1_564
N17 C84 1.330(8) .
N17 C80 1.339(8) .
C64 C63 1.379(5) 1_564
C88 C87 1.504(6) .
C85 C86 1.515(6) .
C93 C92 1.367(8) .
C83 C84 1.360(8) .
C63 C64 1.379(5) 1_546
C92 N18 1.323(7) .
C79 C78 1.376(5) .
C91 N18 1.331(7) .
C91 C90 1.384(8) .
